data_7207575
loop_
_publ_author_name
'Xiao, Dongrong'
'Chen, Haiyan'
'Sun, Dianzhen'
'He, Jianghong'
'Yan, Shiwei'
'Yang, Juan'
'Wang, Xin'
'Yuan, Ruo'
'Wang, Enbo'

_publ_section_title
;
 Guest-induced expanding and shrinking porous modulation based on
 interdigitated metal--organic frameworks constructed by
 4,4&#x2032;-sulfonyldibenzoate and barium ions
;
_journal_issue 8
_journal_name_full CrystEngComm
_journal_page_first 2849
_journal_paper_doi 10.1039/c2ce06428f
_journal_volume 14
_journal_year 2012
_chemical_formula_sum 'C14 H17 Ba O10.5 S'
_chemical_formula_weight 522.68
_chemical_name_systematic ?
_space_group_IT_number 2
_symmetry_cell_setting triclinic
_symmetry_space_group_name_Hall '-P 1'
_symmetry_space_group_name_H-M 'P -1'
_atom_sites_solution_hydrogens geom
_atom_sites_solution_primary direct
_atom_sites_solution_secondary difmap
_audit_creation_method SHELXL-97
_cell_angle_alpha 73.07(3)
_cell_angle_beta 87.75(3)
_cell_angle_gamma 78.39(3)
_cell_formula_units_Z 2
_cell_length_a 6.2064(12)
_cell_length_b 13.189(3)
_cell_length_c 14.101(3)
_cell_measurement_reflns_used 5909
_cell_measurement_temperature 293(2)
_cell_measurement_theta_max 26.50
_cell_measurement_theta_min 1.65
_cell_volume 1081.4(4)
_computing_cell_refinement 'SMART (Bruker, 2001)'
_computing_data_collection 'SMART (Bruker, 2001)'
_computing_data_reduction 'SAINT (Bruker, 2001)'
_computing_molecular_graphics 'SHELXTL-PLUS (Sheldrick, 1990)'
_computing_publication_material 'SHELXL-97 (Sheldrick, 1997)'
_computing_structure_refinement 'SHELXL-97 (Sheldrick, 1997)'
_computing_structure_solution 'SHELXS-97 (Sheldrick, 1990)'
_diffrn_ambient_temperature 293(2)
_diffrn_measured_fraction_theta_full 0.970
_diffrn_measured_fraction_theta_max 0.970
_diffrn_measurement_device_type 'Bruker APEX CCD area-detector'
_diffrn_measurement_method 'phi and omega scans'
_diffrn_radiation_monochromator graphite
_diffrn_radiation_source 'fine-focus sealed tube'
_diffrn_radiation_type MoK\a
_diffrn_radiation_wavelength 0.71073
_diffrn_reflns_av_R_equivalents 0.0333
_diffrn_reflns_av_sigmaI/netI 0.0679
_diffrn_reflns_limit_h_max 7
_diffrn_reflns_limit_h_min -7
_diffrn_reflns_limit_k_max 16
_diffrn_reflns_limit_k_min -15
_diffrn_reflns_limit_l_max 13
_diffrn_reflns_limit_l_min -17
_diffrn_reflns_number 5909
_diffrn_reflns_theta_full 26.50
_diffrn_reflns_theta_max 26.50
_diffrn_reflns_theta_min 1.65
_exptl_absorpt_coefficient_mu 1.978
_exptl_absorpt_correction_T_max 0.4440
_exptl_absorpt_correction_T_min 0.4147
_exptl_absorpt_correction_type multi-scan
_exptl_absorpt_process_details 'SADABS(Sheldrick, 1996)'
_exptl_crystal_colour clourless
_exptl_crystal_density_diffrn 1.605
_exptl_crystal_density_method 'not measured'
_exptl_crystal_description block
_exptl_crystal_F_000 514
_exptl_crystal_size_max 0.54
_exptl_crystal_size_mid 0.52
_exptl_crystal_size_min 0.49
_refine_diff_density_max 1.120
_refine_diff_density_min -1.767
_refine_diff_density_rms 0.147
_refine_ls_extinction_method none
_refine_ls_goodness_of_fit_ref 1.004
_refine_ls_hydrogen_treatment mixed
_refine_ls_matrix_type full
_refine_ls_number_parameters 289
_refine_ls_number_reflns 4350
_refine_ls_number_restraints 33
_refine_ls_restrained_S_all 1.000
_refine_ls_R_factor_all 0.0494
_refine_ls_R_factor_gt 0.0398
_refine_ls_shift/su_max 0.001
_refine_ls_shift/su_mean 0.000
_refine_ls_structure_factor_coef Fsqd
_refine_ls_weighting_details 'calc w=1/[\s^2^(Fo^2^)+(0.0780P)^2^+0.0000P] where P=(Fo^2^+2Fc^2^)/3'
_refine_ls_weighting_scheme calc
_refine_ls_wR_factor_gt 0.1140
_refine_ls_wR_factor_ref 0.1219
_reflns_number_gt 3757
_reflns_number_total 4350
_reflns_threshold_expression >2sigma(I)
_cod_data_source_file c2ce06428f.txt
_cod_data_source_block c12b
_cod_depositor_comments
;
The following automatic conversions were performed:

'_symmetry_cell_setting' value 'Triclinic' changed to 'triclinic'
according to /home/saulius/struct/CIF-dictionaries/cif_core.dic
dictionary named 'cif_core.dic' version 2.4.1 from 2010-06-29.

Automatic conversion script
Id: cif_fix_values 1715 2011-07-08 13:25:40Z adriana 
;
_cod_original_sg_symbol_H-M P-1
_cod_original_formula_sum 'C14 H17 Ba O10.50 S'
_cod_database_code 7207575

loop_
_symmetry_equiv_pos_as_xyz
'x, y, z'
'-x, -y, -z'

loop_
_atom_site_label
_atom_site_type_symbol
_atom_site_fract_x
_atom_site_fract_y
_atom_site_fract_z
_atom_site_U_iso_or_equiv
_atom_site_adp_type
_atom_site_occupancy
_atom_site_symmetry_multiplicity
_atom_site_calc_flag
_atom_site_refinement_flags
_atom_site_attached_hydrogens
Ba1 Ba 0.24777(4) 0.46619(2) 0.63347(2) 0.02182(12) Uani 1 1 d . 0
S1 S 0.1188(2) 0.32202(10) 1.20719(9) 0.0258(3) Uani 1 1 d . 0
C1 C 0.2898(12) 0.1229(5) 1.3297(5) 0.0495(18) Uani 1 1 d . 0
H1A H 0.4147 0.1510 1.3323 0.059 Uiso 1 1 calc R 0
C2 C 0.2852(12) 0.0170(5) 1.3828(5) 0.0516(19) Uani 1 1 d . 0
H2A H 0.4072 -0.0261 1.4208 0.062 Uiso 1 1 calc R 0
C3 C 0.0978(10) -0.0250(5) 1.3791(4) 0.0341(13) Uani 1 1 d . 0
C4 C -0.0850(11) 0.0409(5) 1.3250(6) 0.0549(19) Uani 1 1 d . 0
H4A H -0.2122 0.0139 1.3244 0.066 Uiso 1 1 calc R 0
C5 C -0.0807(11) 0.1475(5) 1.2711(6) 0.0503(18) Uani 1 1 d . 0
H5A H -0.2036 0.1915 1.2344 0.060 Uiso 1 1 calc R 0
C6 C 0.1093(9) 0.1868(4) 1.2732(4) 0.0262(11) Uani 1 1 d . 0
C7 C 0.0174(9) 0.3415(4) 1.0861(4) 0.0242(10) Uani 1 1 d . 0
C8 C -0.2052(9) 0.3838(5) 1.0643(4) 0.0325(12) Uani 1 1 d . 0
H8A H -0.2992 0.4022 1.1123 0.039 Uiso 1 1 calc R 0
C9 C -0.2836(9) 0.3981(5) 0.9704(4) 0.0324(12) Uani 1 1 d . 0
H9A H -0.4326 0.4252 0.9555 0.039 Uiso 1 1 calc R 0
C10 C -0.1434(9) 0.3728(4) 0.8969(4) 0.0279(11) Uani 1 1 d . 0
C11 C 0.0799(9) 0.3299(5) 0.9194(4) 0.0340(13) Uani 1 1 d . 0
H11A H 0.1736 0.3125 0.8709 0.041 Uiso 1 1 calc R 0
C12 C 0.1622(9) 0.3134(5) 1.0144(4) 0.0344(13) Uani 1 1 d . 0
H12A H 0.3102 0.2844 1.0302 0.041 Uiso 1 1 calc R 0
C13 C 0.0978(11) -0.1429(5) 1.4331(5) 0.0379(14) Uani 1 1 d . 0
C14 C -0.2399(9) 0.3921(4) 0.7936(4) 0.0257(11) Uani 1 1 d . 0
OW1 O 0.3610(9) 0.2339(4) 0.6869(4) 0.0637(14) Uani 1 1 d . 2
O1 O 0.2800(9) -0.2001(4) 1.4697(4) 0.0586(14) Uani 1 1 d . 0
OW2 O 0.6687(6) 0.4011(3) 0.5598(3) 0.0276(8) Uani 1 1 d D 0
HW2B H 0.667(10) 0.3375(17) 0.560(4) 0.034 Uiso 1 1 d D 0
HW2A H 0.731(10) 0.400(4) 0.612(3) 0.041 Uiso 1 1 d D 0
O2 O -0.0769(9) -0.1763(4) 1.4358(4) 0.0564(13) Uani 1 1 d . 0
OW3 O 0.4683(7) 0.6377(3) 0.6260(3) 0.0342(9) Uani 1 1 d D 0
HW3B H 0.431(11) 0.700(2) 0.586(3) 0.046 Uiso 1 1 d D 0
HW3A H 0.497(12) 0.645(4) 0.681(2) 0.051 Uiso 1 1 d D 0
O3 O -0.4450(6) 0.4112(4) 0.7832(3) 0.0398(10) Uani 1 1 d . 0
OW4 O -0.1293(6) 0.6150(3) 0.5249(3) 0.0296(8) Uani 1 1 d D 0
HW4B H -0.116(9) 0.6803(16) 0.505(4) 0.036 Uiso 1 1 d D 0
HW4A H -0.232(8) 0.610(4) 0.566(4) 0.045 Uiso 1 1 d D 0
O4 O -0.1010(6) 0.3876(4) 0.7242(3) 0.0378(10) Uani 1 1 d . 0
O5 O -0.0354(8) 0.3920(3) 1.2525(3) 0.0409(10) Uani 1 1 d . 0
OW5 O 0.632(10) 0.106(5) 1.066(4) 0.091(16) Uani 0.13 1 d PU 2
O6 O 0.3481(7) 0.3318(3) 1.2017(3) 0.0359(9) Uani 1 1 d . 0
OW6 O 0.076(11) 0.094(5) 0.862(5) 0.101(18) Uani 0.13 1 d PU 2
OW7 O -0.406(13) 0.101(6) 0.875(6) 0.12(2) Uani 0.13 1 d PU 2
OW8 O -0.178(15) 0.151(7) 0.806(6) 0.14(3) Uani 0.13 1 d PU 2

loop_
_atom_site_aniso_label
_atom_site_aniso_U_11
_atom_site_aniso_U_22
_atom_site_aniso_U_33
_atom_site_aniso_U_23
_atom_site_aniso_U_13
_atom_site_aniso_U_12
Ba1 0.01855(17) 0.02830(19) 0.01739(17) -0.00229(12) -0.00002(11) -0.00818(12)
S1 0.0336(7) 0.0237(7) 0.0194(6) -0.0018(5) -0.0037(5) -0.0099(5)
C1 0.044(4) 0.033(3) 0.065(4) 0.006(3) -0.025(3) -0.017(3)
C2 0.051(4) 0.032(4) 0.063(5) 0.007(3) -0.027(4) -0.012(3)
C3 0.041(3) 0.020(3) 0.036(3) -0.001(2) -0.003(3) -0.005(2)
C4 0.038(4) 0.031(3) 0.085(5) 0.007(3) -0.008(4) -0.016(3)
C5 0.031(3) 0.035(4) 0.069(5) 0.012(3) -0.017(3) -0.007(3)
C6 0.031(3) 0.020(3) 0.024(3) 0.000(2) 0.000(2) -0.007(2)
C7 0.030(3) 0.025(3) 0.017(2) -0.002(2) -0.0022(19) -0.009(2)
C8 0.032(3) 0.038(3) 0.022(3) -0.006(2) 0.002(2) 0.001(2)
C9 0.026(3) 0.040(3) 0.025(3) 0.000(2) -0.003(2) -0.003(2)
C10 0.033(3) 0.031(3) 0.017(2) 0.001(2) -0.004(2) -0.013(2)
C11 0.019(3) 0.059(4) 0.021(3) -0.008(3) 0.004(2) -0.007(2)
C12 0.019(3) 0.055(4) 0.024(3) -0.005(3) -0.001(2) -0.006(2)
C13 0.048(4) 0.021(3) 0.042(3) -0.001(3) -0.003(3) -0.012(3)
C14 0.026(3) 0.030(3) 0.020(2) -0.002(2) -0.004(2) -0.011(2)
OW1 0.057(3) 0.043(3) 0.083(4) -0.003(3) -0.010(3) -0.011(2)
O1 0.061(3) 0.028(2) 0.073(4) 0.006(2) -0.017(3) -0.003(2)
OW2 0.030(2) 0.031(2) 0.0207(18) -0.0045(15) -0.0005(15) -0.0067(16)
O2 0.061(3) 0.030(2) 0.073(3) 0.001(2) -0.004(3) -0.019(2)
OW3 0.040(2) 0.036(2) 0.026(2) -0.0033(17) -0.0071(17) -0.0149(19)
O3 0.023(2) 0.068(3) 0.027(2) -0.009(2) -0.0043(16) -0.0101(19)
OW4 0.031(2) 0.027(2) 0.031(2) -0.0059(17) 0.0036(16) -0.0094(16)
O4 0.030(2) 0.065(3) 0.0189(18) -0.0066(18) 0.0025(15) -0.020(2)
O5 0.059(3) 0.035(2) 0.026(2) -0.0070(18) 0.0010(19) -0.005(2)
OW5 0.093(19) 0.086(18) 0.093(18) -0.028(11) 0.001(10) -0.015(10)
O6 0.036(2) 0.043(2) 0.030(2) -0.0019(18) -0.0073(17) -0.0226(19)
OW6 0.10(2) 0.09(2) 0.10(2) -0.029(11) 0.008(10) -0.023(10)
OW7 0.12(3) 0.13(3) 0.12(3) -0.030(12) 0.004(10) -0.022(11)
OW8 0.15(3) 0.14(3) 0.15(3) -0.045(13) 0.002(10) -0.031(11)

loop_
_atom_type_symbol
_atom_type_description
_atom_type_scat_dispersion_real
_atom_type_scat_dispersion_imag
_atom_type_scat_source
C C 0.0033 0.0016 'International Tables Vol C Tables 4.2.6.8 and 6.1.1.4'
H H 0.0000 0.0000 'International Tables Vol C Tables 4.2.6.8 and 6.1.1.4'
O O 0.0106 0.0060 'International Tables Vol C Tables 4.2.6.8 and 6.1.1.4'
S S 0.1246 0.1234 'International Tables Vol C Tables 4.2.6.8 and 6.1.1.4'
Ba Ba -0.3244 2.2819 'International Tables Vol C Tables 4.2.6.8 and 6.1.1.4'

loop_
_geom_angle_atom_site_label_1
_geom_angle_atom_site_label_2
_geom_angle_atom_site_label_3
_geom_angle
_geom_angle_site_symmetry_1
_geom_angle_site_symmetry_3
O4 Ba1 O3 103.66(12) . 1_655
O4 Ba1 OW2 142.11(12) . .
O3 Ba1 OW2 70.97(11) 1_655 .
O4 Ba1 OW3 138.49(13) . .
O3 Ba1 OW3 67.88(13) 1_655 .
OW2 Ba1 OW3 75.86(12) . .
O4 Ba1 OW2 135.78(12) . 2_666
O3 Ba1 OW2 120.20(12) 1_655 2_666
OW2 Ba1 OW2 65.60(13) . 2_666
OW3 Ba1 OW2 63.23(11) . 2_666
O4 Ba1 OW1 71.97(15) . .
O3 Ba1 OW1 75.68(16) 1_655 .
OW2 Ba1 OW1 70.39(14) . .
OW3 Ba1 OW1 136.55(14) . .
OW2 Ba1 OW1 121.94(14) 2_666 .
O4 Ba1 OW4 75.84(12) . .
O3 Ba1 OW4 149.32(12) 1_655 .
OW2 Ba1 OW4 127.97(11) . .
OW3 Ba1 OW4 91.86(12) . .
OW2 Ba1 OW4 63.84(11) 2_666 .
OW1 Ba1 OW4 130.55(14) . .
O4 Ba1 O5 71.87(13) . 2_567
O3 Ba1 O5 80.89(13) 1_655 2_567
OW2 Ba1 O5 139.52(13) . 2_567
OW3 Ba1 O5 66.69(13) . 2_567
OW2 Ba1 O5 107.84(11) 2_666 2_567
OW1 Ba1 O5 130.20(15) . 2_567
OW4 Ba1 O5 69.70(11) . 2_567
O4 Ba1 OW4 83.49(11) . 2_566
O3 Ba1 OW4 139.35(12) 1_655 2_566
OW2 Ba1 OW4 79.09(11) . 2_566
OW3 Ba1 OW4 130.38(11) . 2_566
OW2 Ba1 OW4 67.51(11) 2_666 2_566
OW1 Ba1 OW4 68.63(14) . 2_566
OW4 Ba1 OW4 71.32(12) . 2_566
O5 Ba1 OW4 137.77(12) 2_567 2_566
O4 Ba1 Ba1 77.30(8) . 2_566
O3 Ba1 Ba1 174.81(10) 1_655 2_566
OW2 Ba1 Ba1 105.07(8) . 2_566
OW3 Ba1 Ba1 114.86(8) . 2_566
OW2 Ba1 Ba1 59.56(8) 2_666 2_566
OW1 Ba1 Ba1 99.96(12) . 2_566
OW4 Ba1 Ba1 35.85(7) . 2_566
O5 Ba1 Ba1 104.19(9) 2_567 2_566
OW4 Ba1 Ba1 35.47(8) 2_566 2_566
O4 Ba1 Ba1 153.56(8) . 2_666
O3 Ba1 Ba1 96.21(9) 1_655 2_666
OW2 Ba1 Ba1 33.01(7) . 2_666
OW3 Ba1 Ba1 65.55(9) . 2_666
OW2 Ba1 Ba1 32.58(8) 2_666 2_666
OW1 Ba1 Ba1 96.78(12) . 2_666
OW4 Ba1 Ba1 95.74(8) . 2_666
O5 Ba1 Ba1 129.28(9) 2_567 2_666
OW4 Ba1 Ba1 70.08(8) 2_566 2_666
Ba1 Ba1 Ba1 81.412(19) 2_566 2_666
O4 Ba1 HW2A 141.1(10) . .
O3 Ba1 HW2A 54.9(5) 1_655 .
OW2 Ba1 HW2A 16.4(4) . .
OW3 Ba1 HW2A 68.7(9) . .
OW2 Ba1 HW2A 76.3(9) 2_666 .
OW1 Ba1 HW2A 71.3(10) . .
OW4 Ba1 HW2A 140.1(8) . .
O5 Ba1 HW2A 126.0(6) 2_567 .
OW4 Ba1 HW2A 94.6(5) 2_566 .
Ba1 Ba1 HW2A 121.3(5) 2_566 .
Ba1 Ba1 HW2A 44.8(7) 2_666 .
O6 S1 O5 118.6(3) . .
O6 S1 C6 107.5(3) . .
O5 S1 C6 107.7(3) . .
O6 S1 C7 109.0(2) . .
O5 S1 C7 107.6(3) . .
C6 S1 C7 105.7(2) . .
C6 C1 C2 120.0(6) . .
C6 C1 H1A 120.0 . .
C2 C1 H1A 120.0 . .
C1 C2 C3 120.0(6) . .
C1 C2 H2A 120.0 . .
C3 C2 H2A 120.0 . .
C4 C3 C2 119.5(6) . .
C4 C3 C13 120.7(6) . .
C2 C3 C13 119.8(6) . .
C3 C4 C5 120.7(6) . .
C3 C4 H4A 119.7 . .
C5 C4 H4A 119.7 . .
C6 C5 C4 119.0(6) . .
C6 C5 H5A 120.5 . .
C4 C5 H5A 120.5 . .
C1 C6 C5 120.8(5) . .
C1 C6 S1 119.1(4) . .
C5 C6 S1 120.1(4) . .
C8 C7 C12 121.4(5) . .
C8 C7 S1 119.0(4) . .
C12 C7 S1 119.6(4) . .
C9 C8 C7 118.8(5) . .
C9 C8 H8A 120.6 . .
C7 C8 H8A 120.6 . .
C8 C9 C10 121.2(5) . .
C8 C9 H9A 119.4 . .
C10 C9 H9A 119.4 . .
C9 C10 C11 119.6(5) . .
C9 C10 C14 118.7(5) . .
C11 C10 C14 121.7(5) . .
C12 C11 C10 120.1(5) . .
C12 C11 H11A 120.0 . .
C10 C11 H11A 120.0 . .
C11 C12 C7 118.8(5) . .
C11 C12 H12A 120.6 . .
C7 C12 H12A 120.6 . .
O2 C13 O1 125.2(6) . .
O2 C13 C3 118.6(6) . .
O1 C13 C3 116.1(6) . .
O3 C14 O4 125.5(5) . .
O3 C14 C10 118.1(5) . .
O4 C14 C10 116.3(4) . .
Ba1 OW2 Ba1 114.40(13) . 2_666
Ba1 OW2 HW2B 102(4) . .
Ba1 OW2 HW2B 112(4) 2_666 .
Ba1 OW2 HW2A 92(5) . .
Ba1 OW2 HW2A 124(4) 2_666 .
HW2B OW2 HW2A 109.4(18) . .
Ba1 OW3 HW3B 123(4) . .
Ba1 OW3 HW3A 115(4) . .
HW3B OW3 HW3A 108.5(18) . .
C14 O3 Ba1 138.5(3) . 1_455
Ba1 OW4 Ba1 108.68(12) . 2_566
Ba1 OW4 HW4B 115(4) . .
Ba1 OW4 HW4B 113(4) 2_566 .
Ba1 OW4 HW4A 104(4) . .
Ba1 OW4 HW4A 107(4) 2_566 .
HW4B OW4 HW4A 108.4(17) . .
C14 O4 Ba1 144.0(3) . .
S1 O5 Ba1 166.1(3) . 2_567
OW6 OW8 OW7 115(6) . .

loop_
_geom_bond_atom_site_label_1
_geom_bond_atom_site_label_2
_geom_bond_distance
_geom_bond_site_symmetry_2
Ba1 O4 2.704(4) .
Ba1 O3 2.737(4) 1_655
Ba1 OW2 2.837(4) .
Ba1 OW3 2.846(4) .
Ba1 OW2 2.870(4) 2_666
Ba1 OW1 2.877(5) .
Ba1 OW4 2.891(4) .
Ba1 O5 2.901(4) 2_567
Ba1 OW4 2.917(4) 2_566
Ba1 Ba1 4.7192(16) 2_566
Ba1 Ba1 4.7968(16) 2_666
Ba1 HW2A 2.98(6) .
S1 O6 1.451(4) .
S1 O5 1.454(4) .
S1 C6 1.767(5) .
S1 C7 1.773(5) .
C1 C6 1.378(8) .
C1 C2 1.384(9) .
C1 H1A 0.9300 .
C2 C3 1.394(9) .
C2 H2A 0.9300 .
C3 C4 1.382(9) .
C3 C13 1.519(8) .
C4 C5 1.395(9) .
C4 H4A 0.9300 .
C5 C6 1.385(8) .
C5 H5A 0.9300 .
C7 C8 1.392(8) .
C7 C12 1.407(7) .
C8 C9 1.377(8) .
C8 H8A 0.9300 .
C9 C10 1.399(8) .
C9 H9A 0.9300 .
C10 C11 1.399(8) .
C10 C14 1.528(7) .
C11 C12 1.394(8) .
C11 H11A 0.9300 .
C12 H12A 0.9300 .
C13 O2 1.245(8) .
C13 O1 1.261(8) .
C14 O3 1.252(6) .
C14 O4 1.286(6) .
OW2 Ba1 2.870(4) 2_666
OW2 HW2B 0.840(10) .
OW2 HW2A 0.839(10) .
OW3 HW3B 0.843(10) .
OW3 HW3A 0.841(10) .
O3 Ba1 2.737(4) 1_455
OW4 Ba1 2.917(4) 2_566
OW4 HW4B 0.843(10) .
OW4 HW4A 0.843(10) .
O5 Ba1 2.901(4) 2_567
OW6 OW8 1.72(10) .
OW7 OW8 1.81(11) .

loop_
_geom_torsion_atom_site_label_1
_geom_torsion_atom_site_label_2
_geom_torsion_atom_site_label_3
_geom_torsion_atom_site_label_4
_geom_torsion
_geom_torsion_site_symmetry_1
_geom_torsion_site_symmetry_4
C6 C1 C2 C3 -0.1(11) . .
C1 C2 C3 C4 -2.1(11) . .
C1 C2 C3 C13 176.8(7) . .
C2 C3 C4 C5 2.4(11) . .
C13 C3 C4 C5 -176.6(7) . .
C3 C4 C5 C6 -0.4(12) . .
C2 C1 C6 C5 2.1(11) . .
C2 C1 C6 S1 179.4(6) . .
C4 C5 C6 C1 -1.9(11) . .
C4 C5 C6 S1 -179.1(6) . .
O6 S1 C6 C1 17.1(6) . .
O5 S1 C6 C1 -111.8(5) . .
C7 S1 C6 C1 133.4(5) . .
O6 S1 C6 C5 -165.6(5) . .
O5 S1 C6 C5 65.5(6) . .
C7 S1 C6 C5 -49.3(6) . .
O6 S1 C7 C8 -151.2(5) . .
O5 S1 C7 C8 -21.3(5) . .
C6 S1 C7 C8 93.5(5) . .
O6 S1 C7 C12 29.1(5) . .
O5 S1 C7 C12 159.0(5) . .
C6 S1 C7 C12 -86.1(5) . .
C12 C7 C8 C9 0.1(9) . .
S1 C7 C8 C9 -179.6(4) . .
C7 C8 C9 C10 -1.2(9) . .
C8 C9 C10 C11 1.4(9) . .
C8 C9 C10 C14 -179.1(5) . .
C9 C10 C11 C12 -0.5(9) . .
C14 C10 C11 C12 180.0(5) . .
C10 C11 C12 C7 -0.6(9) . .
C8 C7 C12 C11 0.8(9) . .
S1 C7 C12 C11 -179.6(5) . .
C4 C3 C13 O2 -7.0(9) . .
C2 C3 C13 O2 174.1(7) . .
C4 C3 C13 O1 171.1(7) . .
C2 C3 C13 O1 -7.8(9) . .
C9 C10 C14 O3 -12.7(8) . .
C11 C10 C14 O3 166.9(6) . .
C9 C10 C14 O4 167.1(5) . .
C11 C10 C14 O4 -13.3(8) . .
O4 Ba1 OW2 Ba1 134.29(15) . 2_666
O3 Ba1 OW2 Ba1 -137.79(18) 1_655 2_666
OW3 Ba1 OW2 Ba1 -66.69(14) . 2_666
OW2 Ba1 OW2 Ba1 0.0 2_666 2_666
OW1 Ba1 OW2 Ba1 141.12(19) . 2_666
OW4 Ba1 OW2 Ba1 14.4(2) . 2_666
O5 Ba1 OW2 Ba1 -89.24(19) 2_567 2_666
OW4 Ba1 OW2 Ba1 70.10(14) 2_566 2_666
Ba1 Ba1 OW2 Ba1 45.72(14) 2_566 2_666
O4 C14 O3 Ba1 -4.8(10) . 1_455
C10 C14 O3 Ba1 175.0(4) . 1_455
O4 Ba1 OW4 Ba1 -87.82(14) . 2_566
O3 Ba1 OW4 Ba1 179.19(18) 1_655 2_566
OW2 Ba1 OW4 Ba1 58.85(18) . 2_566
OW3 Ba1 OW4 Ba1 132.32(13) . 2_566
OW2 Ba1 OW4 Ba1 73.52(13) 2_666 2_566
OW1 Ba1 OW4 Ba1 -37.3(2) . 2_566
O5 Ba1 OW4 Ba1 -163.41(16) 2_567 2_566
OW4 Ba1 OW4 Ba1 0.0 2_566 2_566
Ba1 Ba1 OW4 Ba1 66.70(11) 2_666 2_566
O3 C14 O4 Ba1 126.3(6) . .
C10 C14 O4 Ba1 -53.5(8) . .
O3 Ba1 O4 C14 59.1(6) 1_655 .
OW2 Ba1 O4 C14 135.5(6) . .
OW3 Ba1 O4 C14 -12.9(7) . .
OW2 Ba1 O4 C14 -113.6(6) 2_666 .
OW1 Ba1 O4 C14 128.8(6) . .
OW4 Ba1 O4 C14 -89.3(6) . .
O5 Ba1 O4 C14 -16.4(6) 2_567 .
OW4 Ba1 O4 C14 -161.6(6) 2_566 .
Ba1 Ba1 O4 C14 -126.2(6) 2_566 .
Ba1 Ba1 O4 C14 -163.3(5) 2_666 .
O6 S1 O5 Ba1 -23.4(12) . 2_567
C6 S1 O5 Ba1 98.8(11) . 2_567
C7 S1 O5 Ba1 -147.6(10) . 2_567
